data_4085947
loop_
_publ_author_name
'Brzozowska, Aleksandra'
'\'Cwik, Pawe\/l'
'Durka, Krzysztof'
'Kli\'s, Tomasz'
'Laudy, Agnieszka E.'
'Luli\'nski, Sergiusz'
'Serwatowski, Janusz'
'Tyski, Stefan'
'Urban, Mateusz'
'Wr\'oblewski, Wojciech'

_publ_section_title
;
 Benzosiloxaboroles: Silicon Benzoxaborole Congeners with Improved Lewis
 Acidity, High Diol Affinity, and Potent Bioactivity
;
_journal_issue 12
_journal_name_full Organometallics
_journal_page_first 2924
_journal_paper_doi 10.1021/acs.organomet.5b00265
_journal_volume 34
_journal_year 2015
_chemical_formula_moiety 'C16 H16 B2 F12 K2 Si2'
_chemical_formula_sum 'C16 H16 B2 F12 K2 Si2'
_chemical_formula_weight 592.29
_chemical_melting_point 305
_chemical_name_systematic
;
 Potassium 2-(fluorodimethylsilyl)phenyltrifluoroborate 
;
_space_group_crystal_system triclinic
_space_group_IT_number 2
_space_group_name_Hall '-P 1'
_space_group_name_H-M_alt 'P -1'
_symmetry_space_group_name_Hall '-P 1'
_symmetry_space_group_name_H-M 'P -1'
_atom_sites_solution_hydrogens geom
_audit_creation_method SHELXL-97
_cell_angle_alpha 84.974(2)
_cell_angle_beta 83.477(2)
_cell_angle_gamma 88.455(2)
_cell_formula_units_Z 2
_cell_length_a 7.07420(10)
_cell_length_b 10.7508(2)
_cell_length_c 15.0965(4)
_cell_measurement_reflns_used 25149
_cell_measurement_temperature 100(1)
_cell_measurement_theta_max 34.4510
_cell_measurement_theta_min 1.9100
_cell_volume 1136.15(4)
_computing_cell_refinement
;
CrysAlisPro, Agilent Technologies,
Version 1.171.37.35 (release 13-08-2014 CrysAlis171 .NET)
(compiled Aug 13 2014,18:06:01)
;
_computing_data_collection
;
CrysAlisPro, Agilent Technologies,
Version 1.171.37.35 (release 13-08-2014 CrysAlis171 .NET)
(compiled Aug 13 2014,18:06:01)
;
_computing_data_reduction
;
CrysAlisPro, Agilent Technologies,
Version 1.171.37.35 (release 13-08-2014 CrysAlis171 .NET)
(compiled Aug 13 2014,18:06:01)
;
_computing_structure_refinement 'SHELXL-2013 (Sheldrick, 2013)'
_diffrn_ambient_environment air
_diffrn_ambient_temperature 100(1)
_diffrn_detector 'CCD plate'
_diffrn_detector_area_resol_mean 16.0026
_diffrn_detector_type Eos
_diffrn_measured_fraction_theta_full 0.999
_diffrn_measured_fraction_theta_max 0.952
_diffrn_measurement_device 'four-circle diffractometer'
_diffrn_measurement_device_type 'SuperNova, Single source at offset, Eos'
_diffrn_radiation_monochromator mirror
_diffrn_radiation_probe x-ray
_diffrn_radiation_type 'Mo K\a'
_diffrn_radiation_wavelength 0.71073
_diffrn_reflns_av_R_equivalents 0.0205
_diffrn_reflns_av_unetI/netI 0.0173
_diffrn_reflns_laue_measured_fraction_full 0.999
_diffrn_reflns_laue_measured_fraction_max 0.952
_diffrn_reflns_limit_h_max 11
_diffrn_reflns_limit_h_min -11
_diffrn_reflns_limit_k_max 17
_diffrn_reflns_limit_k_min -16
_diffrn_reflns_limit_l_max 24
_diffrn_reflns_limit_l_min -23
_diffrn_reflns_number 38175
_diffrn_reflns_point_group_measured_fraction_full 0.999
_diffrn_reflns_point_group_measured_fraction_max 0.952
_diffrn_reflns_theta_full 25.242
_diffrn_reflns_theta_max 34.721
_diffrn_reflns_theta_min 2.432
_diffrn_source 'SuperNova (Mo) X-ray Source'
_exptl_absorpt_coefficient_mu 0.624
_exptl_absorpt_correction_T_max 1.00000
_exptl_absorpt_correction_T_min 0.76990
_exptl_absorpt_correction_type multi-scan
_exptl_absorpt_process_details
;
CrysAlisPro, Agilent Technologies,
Version 1.171.37.35 (release 13-08-2014 CrysAlis171 .NET)
(compiled Aug 13 2014,18:06:01)
Empirical absorption correction using spherical harmonics,
 implemented in SCALE3 ABSPACK scaling algorithm.
;
_exptl_crystal_colour colourless
_exptl_crystal_density_diffrn 1.731
_exptl_crystal_description plate
_exptl_crystal_F_000 592
_exptl_crystal_size_max 0.12
_exptl_crystal_size_mid 0.10
_exptl_crystal_size_min 0.03
_refine_diff_density_max 0.535
_refine_diff_density_min -0.270
_refine_diff_density_rms 0.057
_refine_ls_extinction_method none
_refine_ls_goodness_of_fit_ref 1.032
_refine_ls_hydrogen_treatment constr
_refine_ls_matrix_type full
_refine_ls_number_parameters 307
_refine_ls_number_reflns 9326
_refine_ls_number_restraints 1
_refine_ls_restrained_S_all 1.032
_refine_ls_R_factor_all 0.0283
_refine_ls_R_factor_gt 0.0251
_refine_ls_shift/su_max 0.001
_refine_ls_shift/su_mean 0.000
_refine_ls_structure_factor_coef Fsqd
_refine_ls_weighting_details 'w=1/[\s^2^(Fo^2^)+(0.0286P)^2^+0.4895P] where P=(Fo^2^+2Fc^2^)/3'
_refine_ls_weighting_scheme calc
_refine_ls_wR_factor_gt 0.0652
_refine_ls_wR_factor_ref 0.0671
_reflns_Friedel_coverage 0.000
_reflns_number_gt 8512
_reflns_number_total 9326
_reflns_threshold_expression 'I > 2\s(I)'
_cod_data_source_file om5b00265_si_002.cif
_cod_data_source_block 6
_cod_depositor_comments 'Adding full bibliography for 4085944--4085947.cif.'
_cod_database_code 4085947
_shelx_space_group_comment
;
The symmetry employed for this shelxl refinement is uniquely defined
by the following loop, which should always be used as a source of
symmetry information in preference to the above space-group names.
They are only intended as comments.
;
_shelxl_version_number 2013-4

loop_
_space_group_symop_operation_xyz
'x, y, z'
'-x, -y, -z'

loop_
_atom_site_label
_atom_site_type_symbol
_atom_site_fract_x
_atom_site_fract_y
_atom_site_fract_z
_atom_site_U_iso_or_equiv
_atom_site_adp_type
_atom_site_occupancy
_atom_site_site_symmetry_order
_atom_site_calc_flag
_atom_site_refinement_flags_posn
_atom_site_refinement_flags_adp
F4 F 0.52775(9) 0.04730(6) 0.25483(4) 0.02233(12) Uani 1 1 d . .
F10 F 0.81544(11) -0.39738(6) 0.46665(4) 0.02837(14) Uani 1 1 d . .
C2 C 0.40675(12) 0.29836(8) 0.23397(6) 0.01289(13) Uani 1 1 d . .
C10 C 0.92367(12) -0.38890(8) 0.28509(6) 0.01335(13) Uani 1 1 d . .
C7 C 0.56042(14) 0.17623(10) 0.40331(6) 0.02074(17) Uani 1 1 d . .
H7A H 0.6856 0.2076 0.3781 0.031 Uiso 1 1 calc R U
H7B H 0.5761 0.0965 0.4387 0.031 Uiso 1 1 calc R U
H7C H 0.4960 0.2369 0.4418 0.031 Uiso 1 1 calc R U
C8 C 0.17777(15) 0.09351(10) 0.35656(7) 0.02175(17) Uani 1 1 d . U
H8A H 0.1036 0.0817 0.3070 0.033 Uiso 1 1 calc R U
H8B H 0.1118 0.1538 0.3948 0.033 Uiso 1 1 calc R U
H8C H 0.1921 0.0135 0.3918 0.033 Uiso 1 1 calc R U
C16 C 0.76636(15) -0.16018(10) 0.38682(7) 0.02097(17) Uani 1 1 d . .
H16A H 0.6437 -0.1794 0.3673 0.031 Uiso 1 1 calc R U
H16B H 0.8282 -0.0944 0.3454 0.031 Uiso 1 1 calc R U
H16C H 0.7457 -0.1316 0.4471 0.031 Uiso 1 1 calc R U
C15 C 1.15719(16) -0.27842(11) 0.42390(7) 0.0256(2) Uani 1 1 d . .
H15A H 1.2307 -0.3570 0.4230 0.038 Uiso 1 1 calc R U
H15B H 1.1419 -0.2515 0.4847 0.038 Uiso 1 1 calc R U
H15C H 1.2245 -0.2142 0.3830 0.038 Uiso 1 1 calc R U
K1 K 0.89222(3) 0.12876(2) 0.09579(2) 0.01452(4) Uani 1 1 d . .
K2 K 0.45775(2) -0.12923(2) 0.13598(2) 0.01345(4) Uani 1 1 d . .
Si1 Si 0.41566(4) 0.15293(2) 0.31131(2) 0.01392(5) Uani 1 1 d . U
Si2 Si 0.92009(4) -0.30209(2) 0.38805(2) 0.01610(5) Uani 1 1 d . .
F3 F 0.53711(7) 0.11893(5) 0.06209(4) 0.01428(9) Uani 1 1 d . .
F8 F 1.08643(8) -0.16573(5) 0.08291(4) 0.01486(9) Uani 1 1 d . .
F9 F 0.09981(8) -0.14396(5) 0.23079(4) 0.01507(10) Uani 1 1 d . .
F7 F 0.81986(8) -0.10672(5) 0.16875(4) 0.01563(10) Uani 1 1 d . .
F2 F 1.27205(8) 0.20808(5) 0.00967(4) 0.01668(10) Uani 1 1 d . .
F1 F 1.24433(7) 0.08746(5) 0.14122(4) 0.01431(9) Uani 1 1 d . .
F11 F 0.88669(9) 0.28227(5) 0.24214(4) 0.01974(11) Uani 1 1 d . .
F12 F 0.88114(9) 0.39054(5) 0.07691(4) 0.01863(11) Uani 1 1 d . .
F6 F 0.37763(9) -0.36057(5) 0.08535(4) 0.01939(11) Uani 1 1 d . .
F5 F 0.43517(9) -0.36608(5) 0.25764(4) 0.02229(12) Uani 1 1 d . .
C6 C 0.36907(12) -0.58194(8) 0.09301(6) 0.01327(13) Uani 1 1 d . .
H6 H 0.3489 -0.5780 0.0317 0.016 Uiso 1 1 calc R U
C1 C 1.38022(11) 0.30140(7) 0.14197(5) 0.01149(13) Uani 1 1 d . .
C13 C 0.89742(12) 0.46467(8) 0.14393(6) 0.01341(13) Uani 1 1 d . .
C5 C 0.38703(12) -0.47288(8) 0.13306(6) 0.01439(14) Uani 1 1 d . .
C11 C 0.90640(13) 0.48027(8) 0.30060(6) 0.01561(14) Uani 1 1 d . .
H11 H 0.9008 0.4414 0.3598 0.019 Uiso 1 1 calc R U
B2 B 0.98364(13) -0.18693(8) 0.17003(6) 0.01173(14) Uani 1 1 d . .
C4 C 0.41514(12) -0.47567(8) 0.22198(6) 0.01567(15) Uani 1 1 d . .
C9 C 0.93533(11) -0.33238(7) 0.19606(5) 0.01144(13) Uani 1 1 d . .
C3 C 0.42336(13) -0.58829(8) 0.27292(6) 0.01607(15) Uani 1 1 d . .
H3 H 0.4403 -0.5896 0.3345 0.019 Uiso 1 1 calc R U
C12 C 0.89769(12) 0.40903(8) 0.22961(6) 0.01450(14) Uani 1 1 d . .
C14 C 0.91708(12) 0.59213(8) 0.12644(6) 0.01269(13) Uani 1 1 d . .
H14 H 0.9182 0.6289 0.0668 0.015 Uiso 1 1 calc R U
B1 B 1.35873(13) 0.17938(8) 0.08893(6) 0.01181(14) Uani 1 1 d . .

loop_
_atom_site_aniso_label
_atom_site_aniso_U_11
_atom_site_aniso_U_22
_atom_site_aniso_U_33
_atom_site_aniso_U_23
_atom_site_aniso_U_13
_atom_site_aniso_U_12
F4 0.0300(3) 0.0195(3) 0.0187(3) -0.0062(2) -0.0076(2) 0.0117(2)
F10 0.0432(4) 0.0241(3) 0.0156(3) 0.0026(2) 0.0036(3) -0.0023(3)
C2 0.0117(3) 0.0120(3) 0.0152(3) -0.0029(3) -0.0012(3) 0.0001(2)
C10 0.0139(3) 0.0121(3) 0.0138(3) 0.0000(3) -0.0014(3) 0.0001(3)
C7 0.0214(4) 0.0271(4) 0.0142(4) -0.0012(3) -0.0039(3) -0.0025(3)
C8 0.0239(4) 0.0226(4) 0.0187(4) 0.0005(3) -0.0021(3) -0.0063(3)
C16 0.0227(4) 0.0222(4) 0.0174(4) -0.0032(3) 0.0006(3) 0.0048(3)
C15 0.0262(5) 0.0324(5) 0.0206(4) -0.0081(4) -0.0098(4) 0.0051(4)
K1 0.01283(7) 0.01335(7) 0.01786(8) -0.00072(6) -0.00410(6) -0.00127(6)
K2 0.01180(7) 0.01080(7) 0.01789(8) -0.00208(5) -0.00151(6) -0.00055(5)
Si1 0.01650(11) 0.01312(10) 0.01248(10) -0.00226(8) -0.00262(8) 0.00156(8)
Si2 0.02020(11) 0.01589(11) 0.01210(10) -0.00133(8) -0.00159(8) 0.00139(9)
F3 0.0110(2) 0.0145(2) 0.0175(2) -0.00440(18) -0.00033(17) 0.00144(17)
F8 0.0157(2) 0.0156(2) 0.0126(2) 0.00028(17) 0.00092(17) -0.00241(18)
F9 0.0156(2) 0.0154(2) 0.0150(2) -0.00163(18) -0.00381(18) -0.00350(18)
F7 0.0130(2) 0.0126(2) 0.0210(2) -0.00046(18) -0.00198(19) 0.00277(17)
F2 0.0199(2) 0.0149(2) 0.0166(2) -0.00123(18) -0.00815(19) 0.00093(19)
F1 0.0129(2) 0.0116(2) 0.0181(2) -0.00028(17) -0.00090(18) -0.00208(17)
F11 0.0266(3) 0.0092(2) 0.0225(3) 0.00127(19) -0.0003(2) -0.0015(2)
F12 0.0258(3) 0.0136(2) 0.0171(2) -0.00499(19) -0.0018(2) -0.0021(2)
F6 0.0230(3) 0.0089(2) 0.0251(3) 0.00018(19) 0.0009(2) -0.00029(19)
F5 0.0265(3) 0.0132(2) 0.0286(3) -0.0101(2) -0.0023(2) -0.0016(2)
C6 0.0128(3) 0.0108(3) 0.0160(3) -0.0016(3) -0.0003(3) -0.0002(2)
C1 0.0099(3) 0.0103(3) 0.0142(3) -0.0016(2) -0.0008(2) 0.0001(2)
C13 0.0134(3) 0.0118(3) 0.0151(3) -0.0027(3) -0.0007(3) -0.0005(3)
C5 0.0127(3) 0.0096(3) 0.0203(4) -0.0016(3) 0.0008(3) -0.0002(2)
C11 0.0185(4) 0.0131(3) 0.0148(3) 0.0011(3) -0.0015(3) -0.0005(3)
B2 0.0109(3) 0.0112(3) 0.0128(3) -0.0007(3) -0.0008(3) 0.0000(3)
C4 0.0140(3) 0.0114(3) 0.0222(4) -0.0067(3) -0.0004(3) -0.0006(3)
C9 0.0097(3) 0.0112(3) 0.0132(3) -0.0004(2) -0.0006(2) 0.0000(2)
C3 0.0163(4) 0.0151(3) 0.0176(4) -0.0052(3) -0.0024(3) 0.0004(3)
C12 0.0152(3) 0.0093(3) 0.0183(4) 0.0004(3) -0.0006(3) -0.0005(3)
C14 0.0130(3) 0.0114(3) 0.0134(3) -0.0005(2) -0.0007(3) -0.0004(2)
B1 0.0103(3) 0.0112(3) 0.0141(4) -0.0012(3) -0.0021(3) 0.0000(3)

loop_
_atom_type_symbol
_atom_type_description
_atom_type_scat_dispersion_real
_atom_type_scat_dispersion_imag
_atom_type_scat_source
C C 0.0033 0.0016 'International Tables Vol C Tables 4.2.6.8 and 6.1.1.4'
H H 0.0000 0.0000 'International Tables Vol C Tables 4.2.6.8 and 6.1.1.4'
B B 0.0013 0.0007 'International Tables Vol C Tables 4.2.6.8 and 6.1.1.4'
F F 0.0171 0.0103 'International Tables Vol C Tables 4.2.6.8 and 6.1.1.4'
K K 0.2009 0.2494 'International Tables Vol C Tables 4.2.6.8 and 6.1.1.4'
Si Si 0.0817 0.0704 'International Tables Vol C Tables 4.2.6.8 and 6.1.1.4'

loop_
_geom_angle_atom_site_label_1
_geom_angle_atom_site_label_2
_geom_angle_atom_site_label_3
_geom_angle
_geom_angle_site_symmetry_1
_geom_angle_site_symmetry_3
Si1 F4 K2 139.80(4) . .
Si1 F4 K1 120.01(3) . .
K2 F4 K1 83.407(16) . .
C3 C2 C1 119.35(8) 1_565 1_455
C3 C2 Si1 115.80(6) 1_565 .
C1 C2 Si1 124.82(6) 1_455 .
C11 C10 C9 119.44(8) 1_545 .
C11 C10 Si2 115.51(6) 1_545 .
C9 C10 Si2 125.01(6) . .
Si1 C7 H7A 109.5 . .
Si1 C7 H7B 109.5 . .
H7A C7 H7B 109.5 . .
Si1 C7 H7C 109.5 . .
H7A C7 H7C 109.5 . .
H7B C7 H7C 109.5 . .
Si1 C8 H8A 109.5 . .
Si1 C8 H8B 109.5 . .
H8A C8 H8B 109.5 . .
Si1 C8 H8C 109.5 . .
H8A C8 H8C 109.5 . .
H8B C8 H8C 109.5 . .
Si2 C16 H16A 109.5 . .
Si2 C16 H16B 109.5 . .
H16A C16 H16B 109.5 . .
Si2 C16 H16C 109.5 . .
H16A C16 H16C 109.5 . .
H16B C16 H16C 109.5 . .
Si2 C15 H15A 109.5 . .
Si2 C15 H15B 109.5 . .
H15A C15 H15B 109.5 . .
Si2 C15 H15C 109.5 . .
H15A C15 H15C 109.5 . .
H15B C15 H15C 109.5 . .
F3 K1 F1 167.853(18) . .
F3 K1 F8 76.085(17) . 2_755
F1 K1 F8 108.289(18) . 2_755
F3 K1 F7 82.050(17) . .
F1 K1 F7 85.904(17) . .
F8 K1 F7 116.673(18) 2_755 .
F3 K1 F12 91.422(18) . .
F1 K1 F12 100.430(18) . .
F8 K1 F12 80.573(17) 2_755 .
F7 K1 F12 159.010(19) . .
F3 K1 F11 105.674(18) . .
F1 K1 F11 79.236(18) . .
F8 K1 F11 136.424(18) 2_755 .
F7 K1 F11 106.521(18) . .
F12 K1 F11 55.990(16) . .
F3 K1 F2 141.117(17) . .
F1 K1 F2 47.092(16) . .
F8 K1 F2 66.288(16) 2_755 .
F7 K1 F2 123.080(17) . .
F12 K1 F2 73.599(17) . .
F11 K1 F2 95.366(17) . .
F3 K1 B1 165.91(2) . .
F1 K1 B1 24.107(19) . .
F8 K1 B1 90.73(2) 2_755 .
F7 K1 B1 108.78(2) . .
F12 K1 B1 81.38(2) . .
F11 K1 B1 80.37(2) . .
F2 K1 B1 24.918(19) . .
F3 K1 F4 56.694(16) . .
F1 K1 F4 116.729(17) . .
F8 K1 F4 132.309(17) 2_755 .
F7 K1 F4 54.883(16) . .
F12 K1 F4 105.007(17) . .
F11 K1 F4 69.770(16) . .
F2 K1 F4 161.321(16) . .
B1 K1 F4 136.88(2) . .
F3 K1 B2 101.303(19) . .
F1 K1 B2 66.560(19) . .
F8 K1 B2 112.39(2) 2_755 .
F7 K1 B2 21.479(18) . .
F12 K1 B2 163.57(2) . .
F11 K1 B2 109.87(2) . .
F2 K1 B2 101.688(19) . .
B1 K1 B2 88.19(2) . .
F4 K1 B2 74.266(18) . .
F3 K1 K2 42.623(12) . .
F1 K1 K2 125.299(13) . .
F8 K1 K2 98.364(13) 2_755 .
F7 K1 K2 39.432(12) . .
F12 K1 K2 131.085(14) . .
F11 K1 K2 112.066(13) . .
F2 K1 K2 150.286(13) . .
B1 K1 K2 147.221(16) . .
F4 K1 K2 42.297(11) . .
B2 K1 K2 59.208(15) . .
F3 K1 K1 95.058(13) . 2_755
F1 K1 K1 79.552(13) . 2_755
F8 K1 K1 52.802(13) 2_755 2_755
F7 K1 K1 71.447(13) . 2_755
F12 K1 K1 129.232(14) . 2_755
F11 K1 K1 158.784(15) . 2_755
F2 K1 K1 70.181(12) . 2_755
B1 K1 K1 80.468(17) . 2_755
F4 K1 K1 120.390(12) . 2_755
B2 K1 K1 60.469(15) . 2_755
K2 K1 K1 80.266(6) . 2_755
F7 K2 F1 114.655(17) . 1_455
F7 K2 F6 113.792(18) . .
F1 K2 F6 131.185(18) 1_455 .
F7 K2 F9 138.349(18) . .
F1 K2 F9 63.054(16) 1_455 .
F6 K2 F9 84.477(17) . .
F7 K2 F4 63.076(18) . .
F1 K2 F4 60.124(17) 1_455 .
F6 K2 F4 156.47(2) . .
F9 K2 F4 85.135(19) . .
F7 K2 F3 78.530(16) . .
F1 K2 F3 48.298(15) 1_455 .
F6 K2 F3 140.969(18) . .
F9 K2 F3 111.345(17) . .
F4 K2 F3 62.551(17) . .
F7 K2 F8 173.596(18) . 1_455
F1 K2 F8 69.337(16) 1_455 1_455
F6 K2 F8 61.879(17) . 1_455
F9 K2 F8 47.563(15) . 1_455
F4 K2 F8 122.897(18) . 1_455
F3 K2 F8 101.912(16) . 1_455
F7 K2 F2 67.911(17) . 2_755
F1 K2 F2 128.165(17) 1_455 2_755
F6 K2 F2 67.285(17) . 2_755
F9 K2 F2 149.421(17) . 2_755
F4 K2 F2 125.439(19) . 2_755
F3 K2 F2 86.021(16) . 2_755
F8 K2 F2 105.701(16) 1_455 2_755
F7 K2 F3 106.553(17) . 2_655
F1 K2 F3 90.926(16) 1_455 2_655
F6 K2 F3 69.922(17) . 2_655
F9 K2 F3 114.967(16) . 2_655
F4 K2 F3 133.554(18) . 2_655
F3 K2 F3 71.061(17) . 2_655
F8 K2 F3 67.850(15) 1_455 2_655
F2 K2 F3 45.371(15) 2_755 2_655
F7 K2 F5 88.859(18) . .
F1 K2 F5 131.050(18) 1_455 .
F6 K2 F5 55.107(17) . .
F9 K2 F5 70.935(17) . .
F4 K2 F5 101.485(18) . .
F3 K2 F5 162.903(17) . .
F8 K2 F5 91.913(17) 1_455 .
F2 K2 F5 100.002(17) 2_755 .
F3 K2 F5 124.262(16) 2_655 .
F7 K2 B2 160.53(2) . 1_455
F1 K2 B2 68.257(19) 1_455 1_455
F6 K2 B2 68.25(2) . 1_455
F9 K2 B2 23.752(19) . 1_455
F4 K2 B2 106.79(2) . 1_455
F3 K2 B2 112.637(19) . 1_455
F8 K2 B2 24.602(18) 1_455 1_455
F2 K2 B2 126.83(2) 2_755 1_455
F3 K2 B2 92.429(19) 2_655 1_455
F5 K2 B2 76.59(2) . 1_455
F7 K2 B1 97.774(19) . 1_455
F1 K2 B1 23.753(19) 1_455 1_455
F6 K2 B1 140.88(2) . 1_455
F9 K2 B1 86.80(2) . 1_455
F4 K2 B1 59.18(2) . 1_455
F3 K2 B1 24.577(18) . 1_455
F8 K2 B1 84.453(19) 1_455 1_455
F2 K2 B1 107.42(2) 2_755 1_455
F3 K2 B1 79.624(19) 2_655 1_455
F5 K2 B1 152.31(2) . 1_455
B2 K2 B1 89.72(2) 1_455 1_455
F4 Si1 C8 108.50(4) . .
F4 Si1 C7 105.75(4) . .
C8 Si1 C7 110.68(5) . .
F4 Si1 C2 107.20(4) . .
C8 Si1 C2 113.53(4) . .
C7 Si1 C2 110.81(4) . .
F10 Si2 C16 104.77(4) . .
F10 Si2 C15 104.52(5) . .
C16 Si2 C15 113.83(5) . .
F10 Si2 C10 103.51(4) . .
C16 Si2 C10 113.91(4) . .
C15 Si2 C10 114.67(4) . .
B1 F3 K1 137.45(5) 1_455 .
B1 F3 K2 99.99(4) 1_455 .
K1 F3 K2 98.698(18) . .
B1 F3 K2 102.48(5) 1_455 2_655
K1 F3 K2 106.985(18) . 2_655
K2 F3 K2 108.940(17) . 2_655
B2 F8 K1 152.79(5) . 2_755
B2 F8 K2 98.57(4) . 1_655
K1 F8 K2 108.401(18) 2_755 1_655
B2 F9 K2 104.24(5) 1_455 .
B2 F7 K2 135.91(5) . .
B2 F7 K1 114.47(5) . .
K2 F7 K1 100.712(18) . .
B1 F2 K2 106.23(5) . 2_755
B1 F2 K1 93.01(5) . .
K2 F2 K1 136.24(2) 2_755 .
B1 F1 K1 105.62(5) . .
B1 F1 K2 105.13(5) . 1_655
K1 F1 K2 128.09(2) . 1_655
C12 F11 K1 122.29(5) . .
C13 F12 K1 124.73(5) . .
C5 F6 K2 128.03(5) . .
C4 F5 K2 118.79(5) . .
C5 C6 C1 120.71(8) . 1_445
C5 C6 H6 119.6 . .
C1 C6 H6 119.6 1_445 .
C6 C1 C2 118.44(7) 1_665 1_655
C6 C1 B1 116.94(7) 1_665 .
C2 C1 B1 124.62(7) 1_655 .
F12 C13 C12 118.23(7) . .
F12 C13 C14 120.93(8) . .
C12 C13 C14 120.82(8) . .
F6 C5 C4 118.58(7) . .
F6 C5 C6 120.48(8) . .
C4 C5 C6 120.94(8) . .
C12 C11 C10 119.84(8) . 1_565
C12 C11 H11 120.1 . .
C10 C11 H11 120.1 1_565 .
F9 B2 F7 107.94(7) 1_655 .
F9 B2 F8 106.41(7) 1_655 .
F7 B2 F8 105.31(7) . .
F9 B2 C9 110.27(7) 1_655 .
F7 B2 C9 114.03(7) . .
F8 B2 C9 112.46(7) . .
F9 B2 K2 52.01(4) 1_655 1_655
F7 B2 K2 132.27(5) . 1_655
F8 B2 K2 56.82(4) . 1_655
C9 B2 K2 113.66(5) . 1_655
F9 B2 K1 88.51(5) 1_655 .
F8 B2 K1 73.64(4) . .
C9 B2 K1 156.38(5) . .
K2 B2 K1 89.03(2) 1_655 .
F5 C4 C5 118.59(8) . .
F5 C4 C3 121.22(8) . .
C5 C4 C3 120.19(8) . .
C14 C9 C10 118.64(7) 1_545 .
C14 C9 B2 118.04(7) 1_545 .
C10 C9 B2 123.17(7) . .
C4 C3 C2 120.35(8) . 1_545
C4 C3 H3 119.8 . .
C2 C3 H3 119.8 1_545 .
F11 C12 C13 118.16(8) . .
F11 C12 C11 121.20(8) . .
C13 C12 C11 120.63(8) . .
C13 C14 C9 120.44(8) . 1_565
C13 C14 H14 119.8 . .
C9 C14 H14 119.8 1_565 .
F2 B1 F1 106.32(7) . .
F2 B1 F3 105.85(7) . 1_655
F1 B1 F3 106.45(7) . 1_655
F2 B1 C1 112.13(7) . .
F1 B1 C1 112.00(7) . .
F3 B1 C1 113.56(7) 1_655 .
F2 B1 K1 62.07(4) . .
F1 B1 K1 50.27(4) . .
F3 B1 K1 139.05(5) 1_655 .
C1 B1 K1 106.95(5) . .
F2 B1 K2 114.86(5) . 1_655
F1 B1 K2 51.11(4) . 1_655
F3 B1 K2 55.44(4) 1_655 1_655
C1 B1 K2 132.92(5) . 1_655
K1 B1 K2 92.36(2) . 1_655
F2 B1 K2 51.48(4) . 2_755
F1 B1 K2 119.96(5) . 2_755
F3 B1 K2 54.42(4) 1_655 2_755
C1 B1 K2 127.98(5) . 2_755
K1 B1 K2 103.86(2) . 2_755
K2 B1 K2 85.53(2) 1_655 2_755

loop_
_geom_bond_atom_site_label_1
_geom_bond_atom_site_label_2
_geom_bond_distance
_geom_bond_site_symmetry_2
F4 Si1 1.6164(6) .
F4 K2 2.8135(6) .
F4 K1 3.3950(7) .
F10 Si2 1.6230(7) .
C2 C3 1.4119(12) 1_565
C2 C1 1.4200(12) 1_455
C2 Si1 1.8717(9) .
C10 C11 1.4118(12) 1_545
C10 C9 1.4202(12) .
C10 Si2 1.8791(9) .
C7 Si1 1.8544(10) .
C7 H7A 0.9800 .
C7 H7B 0.9800 .
C7 H7C 0.9800 .
C8 Si1 1.8512(10) .
C8 H8A 0.9800 .
C8 H8B 0.9800 .
C8 H8C 0.9800 .
C16 Si2 1.8495(10) .
C16 H16A 0.9800 .
C16 H16B 0.9800 .
C16 H16C 0.9800 .
C15 Si2 1.8505(11) .
C15 H15A 0.9800 .
C15 H15B 0.9800 .
C15 H15C 0.9800 .
K1 F3 2.6258(5) .
K1 F1 2.6734(6) .
K1 F8 2.6798(6) 2_755
K1 F7 2.7088(6) .
K1 F12 2.8037(6) .
K1 F11 2.8675(6) .
K1 F2 2.9620(6) .
K1 B1 3.3478(9) .
K1 B2 3.5458(9) .
K2 F7 2.6847(6) .
K2 F1 2.7437(6) 1_455
K2 F6 2.7565(6) .
K2 F9 2.7648(6) .
K2 F3 2.8451(6) .
K2 F8 2.8783(6) 1_455
K2 F2 2.9139(6) 2_755
K2 F3 2.9785(6) 2_655
K2 F5 3.0031(7) .
K2 B2 3.4004(9) 1_455
K2 B1 3.4026(9) 1_455
F3 B1 1.4369(10) 1_455
F3 K2 2.9786(6) 2_655
F8 B2 1.4316(10) .
F8 K1 2.6798(6) 2_755
F8 K2 2.8783(6) 1_655
F9 B2 1.4130(10) 1_455
F7 B2 1.4264(10) .
F2 B1 1.4124(10) .
F2 K2 2.9139(6) 2_755
F1 B1 1.4198(10) .
F1 K2 2.7437(6) 1_655
F11 C12 1.3624(10) .
F12 C13 1.3583(10) .
F6 C5 1.3547(10) .
F5 C4 1.3548(10) .
C6 C5 1.3805(12) .
C6 C1 1.4039(11) 1_445
C6 H6 0.9500 .
C1 C6 1.4039(11) 1_665
C1 C2 1.4200(12) 1_655
C1 B1 1.6148(12) .
C13 C12 1.3769(12) .
C13 C14 1.3803(11) .
C5 C4 1.3768(13) .
C11 C12 1.3786(12) .
C11 C10 1.4118(12) 1_565
C11 H11 0.9500 .
B2 F9 1.4130(10) 1_655
B2 C9 1.6147(12) .
B2 K2 3.4003(9) 1_655
C4 C3 1.3798(13) .
C9 C14 1.4020(11) 1_545
C3 C2 1.4119(12) 1_545
C3 H3 0.9500 .
C14 C9 1.4022(11) 1_565
C14 H14 0.9500 .
B1 F3 1.4369(10) 1_655
B1 K2 3.4026(9) 1_655
B1 K2 3.5758(9) 2_755

loop_
_geom_torsion_atom_site_label_1
_geom_torsion_atom_site_label_2
_geom_torsion_atom_site_label_3
_geom_torsion_atom_site_label_4
_geom_torsion
_geom_torsion_site_symmetry_1
_geom_torsion_site_symmetry_4
K2 F4 Si1 C8 39.28(7) . .
K1 F4 Si1 C8 157.83(4) . .
K2 F4 Si1 C7 158.04(5) . .
K1 F4 Si1 C7 -83.41(4) . .
K2 F4 Si1 C2 -83.69(6) . .
K1 F4 Si1 C2 34.86(4) . .
C3 C2 Si1 F4 -143.79(6) 1_565 .
C1 C2 Si1 F4 37.87(8) 1_455 .
C3 C2 Si1 C8 96.41(7) 1_565 .
C1 C2 Si1 C8 -81.93(8) 1_455 .
C3 C2 Si1 C7 -28.86(8) 1_565 .
C1 C2 Si1 C7 152.80(7) 1_455 .
C11 C10 Si2 F10 -21.74(8) 1_545 .
C9 C10 Si2 F10 155.93(7) . .
C11 C10 Si2 C16 -134.89(7) 1_545 .
C9 C10 Si2 C16 42.78(9) . .
C11 C10 Si2 C15 91.48(8) 1_545 .
C9 C10 Si2 C15 -90.85(8) . .
K1 F12 C13 C12 -7.82(10) . .
K1 F12 C13 C14 170.88(6) . .
K2 F6 C5 C4 9.45(11) . .
K2 F6 C5 C6 -170.43(6) . .
C1 C6 C5 F6 179.49(7) 1_445 .
C1 C6 C5 C4 -0.40(13) 1_445 .
K2 F7 B2 F9 -152.21(5) . 1_655
K1 F7 B2 F9 68.03(7) . 1_655
K2 F7 B2 F8 94.42(7) . .
K1 F7 B2 F8 -45.33(7) . .
K2 F7 B2 C9 -29.33(10) . .
K1 F7 B2 C9 -169.08(5) . .
K2 F7 B2 K2 153.24(4) . 1_655
K1 F7 B2 K2 13.48(8) . 1_655
K2 F7 B2 K1 139.75(8) . .
K1 F8 B2 F9 -156.12(7) 2_755 1_655
K2 F8 B2 F9 16.43(6) 1_655 1_655
K1 F8 B2 F7 -41.69(13) 2_755 .
K2 F8 B2 F7 130.86(5) 1_655 .
K1 F8 B2 C9 83.06(12) 2_755 .
K2 F8 B2 C9 -104.40(6) 1_655 .
K1 F8 B2 K2 -172.55(11) 2_755 1_655
K1 F8 B2 K1 -72.71(10) 2_755 .
K2 F8 B2 K1 99.834(18) 1_655 .
K2 F5 C4 C5 -6.35(10) . .
K2 F5 C4 C3 173.36(6) . .
F6 C5 C4 F5 -1.01(12) . .
C6 C5 C4 F5 178.87(8) . .
F6 C5 C4 C3 179.28(8) . .
C6 C5 C4 C3 -0.84(13) . .
C11 C10 C9 C14 4.02(12) 1_545 1_545
Si2 C10 C9 C14 -173.56(6) . 1_545
C11 C10 C9 B2 -171.45(8) 1_545 .
Si2 C10 C9 B2 10.96(12) . .
F9 B2 C9 C14 -146.11(7) 1_655 1_545
F7 B2 C9 C14 92.28(9) . 1_545
F8 B2 C9 C14 -27.52(10) . 1_545
K2 B2 C9 C14 -89.79(7) 1_655 1_545
K1 B2 C9 C14 73.10(15) . 1_545
F9 B2 C9 C10 29.39(11) 1_655 .
F7 B2 C9 C10 -92.22(9) . .
F8 B2 C9 C10 147.98(8) . .
K2 B2 C9 C10 85.71(8) 1_655 .
K1 B2 C9 C10 -111.41(13) . .
F5 C4 C3 C2 -178.47(8) . 1_545
C5 C4 C3 C2 1.23(13) . 1_545
K1 F11 C12 C13 4.81(10) . .
K1 F11 C12 C11 -176.02(6) . .
F12 C13 C12 F11 1.71(12) . .
C14 C13 C12 F11 -176.99(8) . .
F12 C13 C12 C11 -177.46(8) . .
C14 C13 C12 C11 3.83(13) . .
C10 C11 C12 F11 178.04(8) 1_565 .
C10 C11 C12 C13 -2.81(13) 1_565 .
F12 C13 C14 C9 -179.48(7) . 1_565
C12 C13 C14 C9 -0.80(13) . 1_565
K2 F2 B1 F1 -115.59(5) 2_755 .
K1 F2 B1 F1 24.63(6) . .
K2 F2 B1 F3 -2.64(7) 2_755 1_655
K1 F2 B1 F3 137.58(5) . 1_655
K2 F2 B1 C1 121.69(6) 2_755 .
K1 F2 B1 C1 -98.09(6) . .
K2 F2 B1 K1 -140.22(3) 2_755 .
K2 F2 B1 K2 -61.41(5) 2_755 1_655
K1 F2 B1 K2 78.81(4) . 1_655
K1 F2 B1 K2 140.22(3) . 2_755
K1 F1 B1 F2 -28.60(7) . .
K2 F1 B1 F2 109.06(6) 1_655 .
K1 F1 B1 F3 -141.13(5) . 1_655
K2 F1 B1 F3 -3.47(7) 1_655 1_655
K1 F1 B1 C1 94.20(6) . .
K2 F1 B1 C1 -128.15(5) 1_655 .
K2 F1 B1 K1 137.66(4) 1_655 .
K1 F1 B1 K2 -137.66(4) . 1_655
K1 F1 B1 K2 -83.14(5) . 2_755
K2 F1 B1 K2 54.52(5) 1_655 2_755
C6 C1 B1 F2 -19.08(10) 1_665 .
C2 C1 B1 F2 160.04(7) 1_655 .
C6 C1 B1 F1 -138.52(7) 1_665 .
C2 C1 B1 F1 40.60(11) 1_655 .
C6 C1 B1 F3 100.85(9) 1_665 1_655
C2 C1 B1 F3 -80.03(10) 1_655 1_655
C6 C1 B1 K1 -85.21(7) 1_665 .
C2 C1 B1 K1 93.91(8) 1_655 .
C6 C1 B1 K2 164.77(6) 1_665 1_655
C2 C1 B1 K2 -16.11(12) 1_655 1_655
C6 C1 B1 K2 38.56(10) 1_665 2_755
C2 C1 B1 K2 -142.32(7) 1_655 2_755
